data_2002402
loop_
_publ_author_name
'Rohweder, U'
'Mueller-Buschbaum, Hk'

_publ_section_title
;
Zur Kristallchemie von Mn3 Zn Nb2 O9 und Mn Zn2 Nb2 O8
;
_journal_name_full 'Journal of the Less-Common Metals'
_journal_page_first 75
_journal_page_last 83
_journal_paper_doi 10.1016/0022-5088(88)90164-6
_journal_volume 142
_journal_year 1988
_chemical_formula_structural 'Mn Zn2 Nb2 O8'
_chemical_formula_sum 'Mn Nb2 O8 Zn2'
_chemical_name_systematic 'Manganese dizinc diniobium oxide'
_space_group_IT_number 15
_symmetry_cell_setting monoclinic
_symmetry_Int_Tables_number 15
_symmetry_space_group_name_Hall '-C 2yc'
_symmetry_space_group_name_H-M 'C 1 2/c 1'
_cell_angle_alpha 90
_cell_angle_beta 90.3
_cell_angle_gamma 90
_cell_formula_units_Z 4
_cell_length_a 19.267
_cell_length_b 5.933
_cell_length_c 5.222
_cell_volume 596.9
_refine_ls_R_factor_all 0.079
_cod_database_code 2002402

loop_
_symmetry_equiv_pos_as_xyz
x,y,z
-x,y,1/2-z
-x,-y,-z
x,-y,1/2+z
1/2+x,1/2+y,z
1/2-x,1/2+y,1/2-z
1/2-x,1/2-y,-z
1/2+x,1/2-y,1/2+z

loop_
_atom_site_label
_atom_site_type_symbol
_atom_site_symmetry_multiplicity
_atom_site_Wyckoff_symbol
_atom_site_fract_x
_atom_site_fract_y
_atom_site_fract_z
_atom_site_occupancy
_atom_site_attached_hydrogens
_atom_site_calc_flag
Nb1 Nb5+ 8 f 0.1169(1) 0.1623(3) 0.2390(3) 1. 0 d
Zn1 Zn2+ 8 f 0.2787(1) 0.1524(5) 0.2599(4) 1. 0 d
Mn1 Mn2+ 4 e 0. 0.6606(8) 0.25 1. 0 d
O1 O2- 8 f 0.192(1) 0.353(3) 0.372(2) 1. 0 d
O2 O2- 8 f 0.181(1) 0.103(2) 0.946(3) 1. 0 d
O3 O2- 8 f 0.061(1) 0.374(2) 0.096(3) 1. 0 d
O4 O2- 8 f 0.072(1) 0.110(2) 0.569(3) 1. 0 d

loop_
_atom_type_symbol
_atom_type_oxidation_number
Nb5+ 5.000
Zn2+ 2.000
Mn2+ 2.000
O2- -2.000
